data_4310457
loop_
_publ_author_name
'Kenji Matsuda'
'Kohsuke Takayama'
'Masahiro Irie'

_publ_contact_author
;Dr. Kenji Matsuda
Department of Chemistry and Biochemistry
Graduate School of Engineering, Kyushu University
Hakozaki 6-10-1, Higashi-ku, Fukuoka, Japan
;
_publ_contact_author_email ' kmatsuda@cstf.kyushu-u.ac.jp'
_publ_contact_author_fax ' 81(92)6423568 '
_publ_contact_author_phone ' 81(92)6424132 '
_publ_section_title
;
 Photochromism of Metal Complexes Composed of Diarylethene Ligands and
 Zn(II), Mn(II), and Cu(II) Hexafluoroacetylacetonates
;
_journal_name_full 'Inorganic Chemistry'
_journal_page_first 482
_journal_page_last 489
_journal_paper_doi 10.1021/ic035020r
_journal_volume 43
_journal_year 2004
_chemical_formula_sum 'C62 H36 Cu F24 N2 O4 S4'
_chemical_formula_weight 1520.71
_chemical_name_systematic
;
closed ring isomer of
1-(2-methyl-5-phenyl-3-thienyl)-2-(2-methyl-5-pyridyl-3-thienyl)
-3,3,4,4,5,5-hexafluorocyclopentene
bis(hexafluoroacetylacetonato)copper(II) complex
;
_space_group_IT_number 14
_symmetry_cell_setting monoclinic
_symmetry_space_group_name_Hall '-P 2ybc'
_symmetry_space_group_name_H-M 'P 1 21/c 1'
_atom_sites_solution_hydrogens geom
_atom_sites_solution_primary direct
_atom_sites_solution_secondary difmap
_audit_creation_method SHELXL-97
_cell_angle_alpha 90.00
_cell_angle_beta 90.605(5)
_cell_angle_gamma 90.00
_cell_formula_units_Z 2
_cell_length_a 9.796(3)
_cell_length_b 12.692(3)
_cell_length_c 24.549(6)
_cell_measurement_temperature 146(2)
_cell_measurement_theta_max 27.52
_cell_measurement_theta_min 1.66
_cell_volume 3052.0(14)
_computing_cell_refinement 'Bruker SMART'
_computing_data_collection 'Bruker SMART'
_computing_data_reduction 'Bruker SHELXTL'
_computing_molecular_graphics 'Bruker SHELXTL'
_computing_publication_material 'Bruker SHELXTL'
_computing_structure_refinement 'SHELXL-97 (Sheldrick, 1997)'
_computing_structure_solution 'SHELXS-97 (Sheldrick, 1990)'
_diffrn_ambient_temperature 293(2)
_diffrn_measured_fraction_theta_full 0.930
_diffrn_measured_fraction_theta_max 0.930
_diffrn_measurement_device_type 'CCD area detector'
_diffrn_measurement_method 'omega scans'
_diffrn_radiation_monochromator graphite
_diffrn_radiation_source 'sealed tube'
_diffrn_radiation_type MoK\a
_diffrn_radiation_wavelength 0.71073
_diffrn_reflns_av_R_equivalents 0.0648
_diffrn_reflns_av_sigmaI/netI 0.1060
_diffrn_reflns_limit_h_max 12
_diffrn_reflns_limit_h_min -12
_diffrn_reflns_limit_k_max 16
_diffrn_reflns_limit_k_min -16
_diffrn_reflns_limit_l_max 31
_diffrn_reflns_limit_l_min -29
_diffrn_reflns_number 19243
_diffrn_reflns_theta_full 27.52
_diffrn_reflns_theta_max 27.52
_diffrn_reflns_theta_min 1.66
_diffrn_standards_decay_% 0.25
_exptl_absorpt_coefficient_mu 0.619
_exptl_absorpt_correction_T_max 1.000000
_exptl_absorpt_correction_T_min 0.860279
_exptl_absorpt_correction_type multi-scan
_exptl_absorpt_process_details 'Bruker SADABS'
_exptl_crystal_colour black
_exptl_crystal_density_diffrn 1.655
_exptl_crystal_density_method 'not measured'
_exptl_crystal_description block
_exptl_crystal_F_000 1526
_exptl_crystal_size_max 0.6
_exptl_crystal_size_mid 0.3
_exptl_crystal_size_min 0.2
_refine_diff_density_max 0.850
_refine_diff_density_min -0.707
_refine_diff_density_rms 0.080
_refine_ls_extinction_method none
_refine_ls_goodness_of_fit_ref 0.974
_refine_ls_hydrogen_treatment mixed
_refine_ls_matrix_type full
_refine_ls_number_parameters 441
_refine_ls_number_reflns 6533
_refine_ls_number_restraints 0
_refine_ls_restrained_S_all 0.974
_refine_ls_R_factor_all 0.1282
_refine_ls_R_factor_gt 0.0510
_refine_ls_shift/su_max 0.000
_refine_ls_shift/su_mean 0.000
_refine_ls_structure_factor_coef Fsqd
_refine_ls_weighting_details 'calc w=1/[\s^2^(Fo^2^)+(0.0578P)^2^+0.0000P] where P=(Fo^2^+2Fc^2^)/3'
_refine_ls_weighting_scheme calc
_refine_ls_wR_factor_gt 0.1091
_refine_ls_wR_factor_ref 0.1353
_reflns_number_gt 3428
_reflns_number_total 6533
_reflns_threshold_expression >2sigma(I)
_cod_data_source_file ic035020rsi20030830_014130_7.cif
_cod_data_source_block 2b2Cu(hfac)2
_cod_depositor_comments
;
The following automatic conversions were performed:
'_symmetry_cell_setting' value 'Monoclinic' changed to 'monoclinic'
according to '/home/saulius/struct/CIF-dictionaries/cif_core.dic'
dictionary named 'cif_core.dic' version 2.4.1 from 2010-06-29.

Automatic conversion script
Id: cif_fix_enum 1527 2010-12-29 10:47:43Z saulius 
;
_cod_original_cell_volume 3051.8(13)
_cod_database_code 4310457

loop_
_symmetry_equiv_pos_as_xyz
'x, y, z'
'-x, y+1/2, -z+1/2'
'-x, -y, -z'
'x, -y-1/2, z-1/2'

loop_
_atom_site_label
_atom_site_type_symbol
_atom_site_fract_x
_atom_site_fract_y
_atom_site_fract_z
_atom_site_U_iso_or_equiv
_atom_site_adp_type
_atom_site_occupancy
_atom_site_symmetry_multiplicity
_atom_site_calc_flag
_atom_site_refinement_flags
_atom_site_disorder_assembly
_atom_site_disorder_group
C1 C -0.1431(5) 0.5197(4) 0.3001(2) 0.0575(15) Uani 1 1 d . . .
C2 C -0.2803(4) 0.5762(4) 0.31206(17) 0.0370(11) Uani 1 1 d . . .
C3 C -0.3393(4) 0.5390(3) 0.36087(16) 0.0373(11) Uani 1 1 d . . .
H3 H -0.4295 0.5525 0.3701 0.045 Uiso 1 1 calc R . .
C4 C -0.2532(4) 0.4817(3) 0.39323(17) 0.0344(10) Uani 1 1 d . . .
C5 C -0.3267(4) 0.6438(3) 0.27366(16) 0.0322(10) Uani 1 1 d . . .
C6 C -0.4636(4) 0.6931(4) 0.26834(18) 0.0405(11) Uani 1 1 d . . .
C7 C -0.4509(4) 0.7718(4) 0.22101(17) 0.0415(11) Uani 1 1 d . . .
C8 C -0.3281(4) 0.7327(4) 0.18812(18) 0.0419(11) Uani 1 1 d . . .
C9 C -0.2431(4) 0.6736(3) 0.22810(16) 0.0320(10) Uani 1 1 d . . .
C10 C -0.0463(5) 0.5949(4) 0.2760(2) 0.0569(14) Uani 1 1 d . . .
C11 C -0.1112(4) 0.6468(3) 0.22507(16) 0.0359(10) Uani 1 1 d . . .
C12 C -0.0146(4) 0.6579(3) 0.18215(16) 0.0339(10) Uani 1 1 d . . .
H12 H -0.0307 0.6998 0.1517 0.041 Uiso 1 1 calc R . .
C13 C 0.1017(4) 0.6027(3) 0.18940(15) 0.0311(10) Uani 1 1 d . . .
C14 C -0.1712(5) 0.4279(4) 0.2570(2) 0.0603(15) Uani 1 1 d . . .
H14A H -0.2064 0.4577 0.2238 0.090 Uiso 1 1 calc R . .
H14B H -0.2367 0.3794 0.2715 0.090 Uiso 1 1 calc R . .
H14C H -0.0875 0.3913 0.2498 0.090 Uiso 1 1 calc R . .
C15 C -0.0122(5) 0.6852(4) 0.32027(19) 0.0596(15) Uani 1 1 d . . .
H15A H -0.0958 0.7149 0.3334 0.089 Uiso 1 1 calc R . .
H15B H 0.0413 0.7395 0.3036 0.089 Uiso 1 1 calc R . .
H15C H 0.0382 0.6551 0.3502 0.089 Uiso 1 1 calc R . .
C16 C -0.2795(4) 0.4390(3) 0.44745(16) 0.0326(10) Uani 1 1 d . . .
C17 C -0.4081(4) 0.4050(3) 0.46223(17) 0.0372(11) Uani 1 1 d . . .
H17 H -0.4795 0.4070 0.4370 0.045 Uiso 1 1 calc R . .
C18 C -0.4312(5) 0.3677(3) 0.51470(19) 0.0427(12) Uani 1 1 d . . .
H18 H -0.5179 0.3449 0.5242 0.051 Uiso 1 1 calc R . .
C19 C -0.3277(5) 0.3645(3) 0.5521(2) 0.0455(12) Uani 1 1 d . . .
H19 H -0.3440 0.3408 0.5873 0.055 Uiso 1 1 calc R . .
C20 C -0.1974(5) 0.3969(4) 0.53743(19) 0.0464(12) Uani 1 1 d . . .
H20 H -0.1262 0.3941 0.5627 0.056 Uiso 1 1 calc R . .
C21 C -0.1738(5) 0.4330(3) 0.48542(18) 0.0411(11) Uani 1 1 d . . .
H21 H -0.0862 0.4536 0.4757 0.049 Uiso 1 1 calc R . .
C22 C 0.2074(4) 0.5859(3) 0.14878(16) 0.0314(10) Uani 1 1 d . . .
C23 C 0.2272(4) 0.6560(3) 0.10575(16) 0.0316(10) Uani 1 1 d . . .
H23 H 0.1793 0.7192 0.1045 0.038 Uiso 1 1 calc R . .
C24 C 0.3168(4) 0.6318(3) 0.06549(16) 0.0285(9) Uani 1 1 d . . .
H24 H 0.3280 0.6796 0.0372 0.034 Uiso 1 1 calc R . .
C25 C 0.3757(4) 0.4764(3) 0.10717(15) 0.0328(10) Uani 1 1 d . . .
H25 H 0.4275 0.4149 0.1082 0.039 Uiso 1 1 calc R . .
C26 C 0.2877(4) 0.4968(3) 0.14895(16) 0.0329(10) Uani 1 1 d . . .
H26 H 0.2821 0.4497 0.1779 0.040 Uiso 1 1 calc R . .
C27 C 0.7407(4) 0.6554(3) 0.02186(15) 0.0287(9) Uani 1 1 d . . .
C28 C 0.8148(4) 0.5743(3) 0.04617(16) 0.0306(10) Uani 1 1 d . . .
H28 H 0.9061 0.5867 0.0547 0.037 Uiso 1 1 calc R . .
C29 C 0.7616(4) 0.4768(3) 0.05836(16) 0.0311(10) Uani 1 1 d . . .
C30 C 0.8106(4) 0.7627(4) 0.01638(19) 0.0399(11) Uani 1 1 d . . .
C31 C 0.8558(5) 0.3974(4) 0.0868(2) 0.0520(14) Uani 1 1 d . . .
Cu1 Cu 0.5000 0.5000 0.0000 0.02544(18) Uani 1 2 d S . .
F1 F -0.5632(2) 0.6224(2) 0.25542(12) 0.0665(9) Uani 1 1 d . . .
F2 F -0.5076(3) 0.7417(2) 0.31429(11) 0.0674(9) Uani 1 1 d . . .
F3 F -0.5656(2) 0.7823(2) 0.19127(10) 0.0565(8) Uani 1 1 d . . .
F4 F -0.4210(3) 0.8684(2) 0.24171(11) 0.0567(7) Uani 1 1 d . . .
F5 F -0.3763(3) 0.6706(2) 0.14710(10) 0.0609(8) Uani 1 1 d . . .
F6 F -0.2638(3) 0.8135(2) 0.16317(11) 0.0627(8) Uani 1 1 d . . .
F7 F 0.8226(3) 0.7894(2) -0.03578(11) 0.0565(7) Uani 1 1 d . . .
F8 F 0.7362(3) 0.8379(2) 0.03989(11) 0.0570(7) Uani 1 1 d . . .
F9 F 0.9336(3) 0.7668(2) 0.03869(12) 0.0651(9) Uani 1 1 d . . .
F10 F 0.9021(3) 0.3286(2) 0.05077(14) 0.0764(10) Uani 1 1 d . . .
F11 F 0.7897(3) 0.3415(2) 0.12374(12) 0.0716(9) Uani 1 1 d . . .
F12 F 0.9627(3) 0.4401(2) 0.11097(16) 0.1009(14) Uani 1 1 d . . .
N1 N 0.3894(3) 0.5426(3) 0.06478(12) 0.0276(8) Uani 1 1 d . . .
O1 O 0.6218(3) 0.6537(2) 0.00384(11) 0.0345(7) Uani 1 1 d . . .
O2 O 0.6443(2) 0.4401(2) 0.04913(10) 0.0297(6) Uani 1 1 d . . .
S1 S -0.08942(11) 0.46497(9) 0.36589(5) 0.0394(3) Uani 1 1 d . . .
S2 S 0.11209(11) 0.53465(10) 0.25161(5) 0.0413(3) Uani 1 1 d . . .

loop_
_atom_site_aniso_label
_atom_site_aniso_U_11
_atom_site_aniso_U_22
_atom_site_aniso_U_33
_atom_site_aniso_U_23
_atom_site_aniso_U_13
_atom_site_aniso_U_12
C1 0.035(3) 0.081(4) 0.056(3) 0.015(3) 0.012(2) 0.005(3)
C2 0.026(2) 0.052(3) 0.033(3) -0.002(2) 0.0054(19) -0.002(2)
C3 0.026(2) 0.052(3) 0.034(3) -0.002(2) 0.0095(18) -0.002(2)
C4 0.030(2) 0.036(3) 0.037(2) -0.001(2) 0.0110(19) -0.0057(19)
C5 0.027(2) 0.042(3) 0.028(2) -0.008(2) 0.0040(17) -0.0017(19)
C6 0.033(3) 0.051(3) 0.037(3) -0.007(2) 0.003(2) 0.005(2)
C7 0.039(3) 0.053(3) 0.033(3) -0.011(2) -0.007(2) 0.008(2)
C8 0.039(3) 0.055(3) 0.032(3) -0.001(2) -0.001(2) 0.003(2)
C9 0.031(2) 0.040(3) 0.025(2) -0.0059(19) 0.0009(18) 0.000(2)
C10 0.041(3) 0.077(4) 0.053(3) 0.024(3) 0.008(2) 0.006(3)
C11 0.032(2) 0.049(3) 0.027(2) 0.009(2) 0.0036(18) 0.002(2)
C12 0.031(2) 0.043(3) 0.028(2) 0.008(2) 0.0069(18) -0.001(2)
C13 0.026(2) 0.040(3) 0.027(2) 0.0061(19) 0.0031(17) -0.0005(19)
C14 0.048(3) 0.048(3) 0.084(4) -0.032(3) 0.006(3) -0.011(3)
C15 0.085(4) 0.040(3) 0.053(3) 0.000(2) -0.027(3) -0.020(3)
C16 0.038(2) 0.025(2) 0.035(3) -0.0013(19) 0.0095(19) 0.0040(19)
C17 0.038(3) 0.033(3) 0.041(3) -0.004(2) 0.010(2) -0.001(2)
C18 0.052(3) 0.028(3) 0.049(3) 0.000(2) 0.022(2) -0.004(2)
C19 0.059(3) 0.030(3) 0.047(3) 0.009(2) 0.016(2) 0.011(2)
C20 0.051(3) 0.046(3) 0.042(3) 0.012(2) 0.000(2) 0.002(2)
C21 0.044(3) 0.034(3) 0.045(3) 0.010(2) 0.009(2) 0.003(2)
C22 0.023(2) 0.043(3) 0.029(2) 0.004(2) 0.0030(17) -0.0029(19)
C23 0.030(2) 0.030(2) 0.034(2) 0.0041(19) 0.0033(18) 0.0012(19)
C24 0.028(2) 0.027(2) 0.030(2) 0.0060(18) 0.0019(17) -0.0051(18)
C25 0.027(2) 0.043(3) 0.028(2) 0.004(2) 0.0005(17) 0.0031(19)
C26 0.028(2) 0.044(3) 0.028(2) 0.011(2) 0.0032(17) 0.001(2)
C27 0.028(2) 0.031(2) 0.027(2) -0.0033(18) 0.0072(17) -0.0034(19)
C28 0.019(2) 0.030(2) 0.043(3) 0.0002(19) -0.0008(17) -0.0047(18)
C29 0.025(2) 0.032(3) 0.036(2) -0.0066(19) -0.0012(17) 0.0054(19)
C30 0.036(3) 0.038(3) 0.046(3) 0.006(2) 0.002(2) -0.004(2)
C31 0.040(3) 0.034(3) 0.081(4) 0.001(3) -0.024(3) -0.002(2)
Cu1 0.0218(3) 0.0294(4) 0.0251(4) 0.0035(3) -0.0001(3) -0.0017(3)
F1 0.0295(15) 0.079(2) 0.091(2) 0.0119(18) -0.0049(14) -0.0063(14)
F2 0.0701(19) 0.091(2) 0.0417(17) -0.0034(16) 0.0194(14) 0.0362(17)
F3 0.0376(15) 0.083(2) 0.0489(17) -0.0031(15) -0.0075(12) 0.0163(14)
F4 0.0648(18) 0.0533(18) 0.0519(17) -0.0123(14) 0.0024(14) 0.0028(15)
F5 0.0492(16) 0.096(2) 0.0374(16) -0.0277(15) -0.0103(13) 0.0179(16)
F6 0.0538(17) 0.079(2) 0.0551(18) 0.0291(16) 0.0052(14) 0.0134(16)
F7 0.0703(19) 0.0473(17) 0.0522(18) 0.0160(14) 0.0097(14) -0.0124(14)
F8 0.0631(18) 0.0323(15) 0.076(2) -0.0113(14) 0.0156(15) -0.0093(14)
F9 0.0448(16) 0.0546(18) 0.095(2) 0.0169(16) -0.0216(16) -0.0241(14)
F10 0.059(2) 0.0422(18) 0.128(3) -0.0107(19) 0.0004(19) 0.0183(15)
F11 0.085(2) 0.058(2) 0.071(2) 0.0256(17) -0.0316(18) -0.0009(18)
F12 0.076(2) 0.0446(19) 0.180(4) 0.010(2) -0.092(2) -0.0051(16)
N1 0.0233(17) 0.0305(19) 0.029(2) 0.0034(15) 0.0008(14) -0.0026(15)
O1 0.0300(16) 0.0310(17) 0.0424(18) 0.0047(13) -0.0039(13) -0.0042(13)
O2 0.0240(15) 0.0316(16) 0.0334(16) 0.0027(13) 0.0004(12) -0.0023(12)
S1 0.0320(6) 0.0455(7) 0.0408(7) 0.0112(5) 0.0100(5) 0.0013(5)
S2 0.0263(6) 0.0624(8) 0.0354(6) 0.0173(6) 0.0066(5) 0.0045(5)

loop_
_atom_type_symbol
_atom_type_description
_atom_type_scat_dispersion_real
_atom_type_scat_dispersion_imag
_atom_type_scat_source
C C 0.0033 0.0016 'International Tables Vol C Tables 4.2.6.8 and 6.1.1.4'
H H 0.0000 0.0000 'International Tables Vol C Tables 4.2.6.8 and 6.1.1.4'
N N 0.0061 0.0033 'International Tables Vol C Tables 4.2.6.8 and 6.1.1.4'
O O 0.0106 0.0060 'International Tables Vol C Tables 4.2.6.8 and 6.1.1.4'
F F 0.0171 0.0103 'International Tables Vol C Tables 4.2.6.8 and 6.1.1.4'
S S 0.1246 0.1234 'International Tables Vol C Tables 4.2.6.8 and 6.1.1.4'
Cu Cu 0.3201 1.2651 'International Tables Vol C Tables 4.2.6.8 and 6.1.1.4'

loop_
_geom_angle_atom_site_label_1
_geom_angle_atom_site_label_2
_geom_angle_atom_site_label_3
_geom_angle
_geom_angle_site_symmetry_1
_geom_angle_site_symmetry_3
_geom_angle_publ_flag
C10 C1 C2 109.8(4) . . ?
C10 C1 C14 108.3(4) . . ?
C2 C1 C14 108.6(4) . . ?
C10 C1 S1 114.9(3) . . ?
C2 C1 S1 104.4(3) . . ?
C14 C1 S1 110.7(4) . . ?
C5 C2 C3 131.7(4) . . ?
C5 C2 C1 116.5(4) . . ?
C3 C2 C1 111.5(4) . . ?
C4 C3 C2 114.5(4) . . ?
C3 C4 C16 127.9(4) . . ?
C3 C4 S1 113.8(3) . . ?
C16 C4 S1 118.2(3) . . ?
C2 C5 C9 121.2(4) . . ?
C2 C5 C6 128.8(4) . . ?
C9 C5 C6 110.0(4) . . ?
F2 C6 F1 105.1(4) . . ?
F2 C6 C5 114.3(3) . . ?
F1 C6 C5 112.8(4) . . ?
F2 C6 C7 111.1(4) . . ?
F1 C6 C7 108.4(3) . . ?
C5 C6 C7 105.1(4) . . ?
F3 C7 F4 106.9(4) . . ?
F3 C7 C6 113.7(4) . . ?
F4 C7 C6 108.8(3) . . ?
F3 C7 C8 113.7(3) . . ?
F4 C7 C8 108.7(4) . . ?
C6 C7 C8 104.9(4) . . ?
F6 C8 F5 105.3(4) . . ?
F6 C8 C9 114.9(4) . . ?
F5 C8 C9 112.7(4) . . ?
F6 C8 C7 111.3(4) . . ?
F5 C8 C7 107.9(3) . . ?
C9 C8 C7 104.6(4) . . ?
C11 C9 C5 122.2(4) . . ?
C11 C9 C8 128.8(4) . . ?
C5 C9 C8 109.0(3) . . ?
C1 C10 C11 109.9(4) . . ?
C1 C10 C15 108.6(4) . . ?
C11 C10 C15 108.8(4) . . ?
C1 C10 S2 114.3(4) . . ?
C11 C10 S2 104.8(3) . . ?
C15 C10 S2 110.3(3) . . ?
C9 C11 C12 131.5(4) . . ?
C9 C11 C10 116.9(4) . . ?
C12 C11 C10 111.6(4) . . ?
C13 C12 C11 114.6(4) . . ?
C12 C13 C22 126.2(4) . . ?
C12 C13 S2 114.3(3) . . ?
C22 C13 S2 119.1(3) . . ?
C17 C16 C21 118.8(4) . . ?
C17 C16 C4 121.6(4) . . ?
C21 C16 C4 119.6(4) . . ?
C16 C17 C18 120.4(4) . . ?
C19 C18 C17 120.5(4) . . ?
C18 C19 C20 119.6(4) . . ?
C21 C20 C19 120.1(4) . . ?
C20 C21 C16 120.6(4) . . ?
C26 C22 C23 116.2(4) . . ?
C26 C22 C13 121.8(4) . . ?
C23 C22 C13 121.9(4) . . ?
C24 C23 C22 120.0(4) . . ?
N1 C24 C23 123.1(4) . . ?
N1 C25 C26 121.9(4) . . ?
C25 C26 C22 121.1(4) . . ?
O1 C27 C28 128.6(4) . . ?
O1 C27 C30 113.7(3) . . ?
C28 C27 C30 117.6(3) . . ?
C29 C28 C27 124.1(3) . . ?
O2 C29 C28 129.9(4) . . ?
O2 C29 C31 112.5(4) . . ?
C28 C29 C31 117.6(3) . . ?
F9 C30 F7 107.5(4) . . ?
F9 C30 F8 107.0(4) . . ?
F7 C30 F8 106.7(4) . . ?
F9 C30 C27 114.0(4) . . ?
F7 C30 C27 110.8(4) . . ?
F8 C30 C27 110.6(3) . . ?
F12 C31 F11 107.7(4) . . ?
F12 C31 F10 107.1(4) . . ?
F11 C31 F10 106.1(4) . . ?
F12 C31 C29 114.1(4) . . ?
F11 C31 C29 111.6(4) . . ?
F10 C31 C29 109.7(4) . . ?
O2 Cu1 O2 180.00(12) . 3_665 ?
O2 Cu1 N1 90.50(11) . . ?
O2 Cu1 N1 89.50(11) 3_665 . ?
O2 Cu1 N1 89.50(11) . 3_665 ?
O2 Cu1 N1 90.50(11) 3_665 3_665 ?
N1 Cu1 N1 180.00(10) . 3_665 ?
O2 Cu1 O1 93.75(10) . 3_665 ?
O2 Cu1 O1 86.25(10) 3_665 3_665 ?
N1 Cu1 O1 88.67(11) . 3_665 ?
N1 Cu1 O1 91.33(11) 3_665 3_665 ?
O2 Cu1 O1 86.25(10) . . ?
O2 Cu1 O1 93.75(10) 3_665 . ?
N1 Cu1 O1 91.33(11) . . ?
N1 Cu1 O1 88.67(11) 3_665 . ?
O1 Cu1 O1 180.00(13) 3_665 . ?
C24 N1 C25 117.5(3) . . ?
C24 N1 Cu1 122.0(3) . . ?
C25 N1 Cu1 120.2(3) . . ?
C27 O1 Cu1 121.1(2) . . ?
C29 O2 Cu1 127.3(3) . . ?
C4 S1 C1 92.1(2) . . ?
C13 S2 C10 92.1(2) . . ?

loop_
_geom_bond_atom_site_label_1
_geom_bond_atom_site_label_2
_geom_bond_distance
_geom_bond_site_symmetry_2
_geom_bond_publ_flag
C1 C10 1.474(7) . ?
C1 C2 1.554(6) . ?
C1 C14 1.596(7) . ?
C1 S1 1.830(5) . ?
C2 C5 1.350(6) . ?
C2 C3 1.417(6) . ?
C3 C4 1.362(6) . ?
C4 C16 1.463(6) . ?
C4 S1 1.758(4) . ?
C5 C9 1.443(5) . ?
C5 C6 1.485(6) . ?
C6 F2 1.360(5) . ?
C6 F1 1.360(5) . ?
C6 C7 1.539(6) . ?
C7 F3 1.340(4) . ?
C7 F4 1.357(5) . ?
C7 C8 1.539(6) . ?
C8 F6 1.353(5) . ?
C8 F5 1.359(5) . ?
C8 C9 1.484(5) . ?
C9 C11 1.339(5) . ?
C10 C11 1.544(6) . ?
C10 C15 1.612(7) . ?
C10 S2 1.836(5) . ?
C11 C12 1.430(5) . ?
C12 C13 1.347(5) . ?
C13 C22 1.461(5) . ?
C13 S2 1.757(4) . ?
C16 C17 1.384(6) . ?
C16 C21 1.388(6) . ?
C17 C18 1.393(6) . ?
C18 C19 1.361(6) . ?
C19 C20 1.392(6) . ?
C20 C21 1.379(6) . ?
C22 C26 1.377(6) . ?
C22 C23 1.396(5) . ?
C23 C24 1.364(5) . ?
C24 N1 1.337(5) . ?
C25 N1 1.346(5) . ?
C25 C26 1.372(5) . ?
C27 O1 1.241(4) . ?
C27 C28 1.390(5) . ?
C27 C30 1.531(6) . ?
C28 C29 1.377(5) . ?
C29 O2 1.258(4) . ?
C29 C31 1.530(6) . ?
C30 F9 1.319(4) . ?
C30 F7 1.331(5) . ?
C30 F8 1.336(5) . ?
C31 F12 1.315(5) . ?
C31 F11 1.325(6) . ?
C31 F10 1.327(6) . ?
Cu1 O2 1.999(2) . ?
Cu1 O2 1.999(2) 3_665 ?
Cu1 N1 2.008(3) . ?
Cu1 N1 2.008(3) 3_665 ?
Cu1 O1 2.288(3) 3_665 ?
Cu1 O1 2.288(3) . ?

loop_
_geom_torsion_atom_site_label_1
_geom_torsion_atom_site_label_2
_geom_torsion_atom_site_label_3
_geom_torsion_atom_site_label_4
_geom_torsion
_geom_torsion_site_symmetry_1
_geom_torsion_site_symmetry_2
_geom_torsion_site_symmetry_3
_geom_torsion_site_symmetry_4
_geom_torsion_publ_flag
C10 C1 C2 C5 41.5(6) . . . . ?
C14 C1 C2 C5 -76.7(5) . . . . ?
S1 C1 C2 C5 165.1(3) . . . . ?
C10 C1 C2 C3 -143.2(4) . . . . ?
C14 C1 C2 C3 98.6(4) . . . . ?
S1 C1 C2 C3 -19.6(5) . . . . ?
C5 C2 C3 C4 -171.4(5) . . . . ?
C1 C2 C3 C4 14.3(6) . . . . ?
C2 C3 C4 C16 175.3(4) . . . . ?
C2 C3 C4 S1 -1.4(5) . . . . ?
C3 C2 C5 C9 176.9(4) . . . . ?
C1 C2 C5 C9 -9.0(6) . . . . ?
C3 C2 C5 C6 -6.7(8) . . . . ?
C1 C2 C5 C6 167.3(4) . . . . ?
C2 C5 C6 F2 51.6(6) . . . . ?
C9 C5 C6 F2 -131.8(4) . . . . ?
C2 C5 C6 F1 -68.4(6) . . . . ?
C9 C5 C6 F1 108.2(4) . . . . ?
C2 C5 C6 C7 173.7(4) . . . . ?
C9 C5 C6 C7 -9.7(5) . . . . ?
F2 C6 C7 F3 -89.4(4) . . . . ?
F1 C6 C7 F3 25.6(5) . . . . ?
C5 C6 C7 F3 146.5(4) . . . . ?
F2 C6 C7 F4 29.6(5) . . . . ?
F1 C6 C7 F4 144.6(3) . . . . ?
C5 C6 C7 F4 -94.5(4) . . . . ?
F2 C6 C7 C8 145.8(3) . . . . ?
F1 C6 C7 C8 -99.2(4) . . . . ?
C5 C6 C7 C8 21.6(4) . . . . ?
F3 C7 C8 F6 84.9(5) . . . . ?
F4 C7 C8 F6 -34.1(5) . . . . ?
C6 C7 C8 F6 -150.3(3) . . . . ?
F3 C7 C8 F5 -30.2(5) . . . . ?
F4 C7 C8 F5 -149.1(3) . . . . ?
C6 C7 C8 F5 94.6(4) . . . . ?
F3 C7 C8 C9 -150.4(4) . . . . ?
F4 C7 C8 C9 90.6(4) . . . . ?
C6 C7 C8 C9 -25.6(4) . . . . ?
C2 C5 C9 C11 -8.6(6) . . . . ?
C6 C5 C9 C11 174.5(4) . . . . ?
C2 C5 C9 C8 170.1(4) . . . . ?
C6 C5 C9 C8 -6.8(5) . . . . ?
F6 C8 C9 C11 -38.7(6) . . . . ?
F5 C8 C9 C11 81.9(6) . . . . ?
C7 C8 C9 C11 -161.1(4) . . . . ?
F6 C8 C9 C5 142.7(4) . . . . ?
F5 C8 C9 C5 -96.6(4) . . . . ?
C7 C8 C9 C5 20.4(5) . . . . ?
C2 C1 C10 C11 -54.9(5) . . . . ?
C14 C1 C10 C11 63.5(5) . . . . ?
S1 C1 C10 C11 -172.2(3) . . . . ?
C2 C1 C10 C15 64.1(5) . . . . ?
C14 C1 C10 C15 -177.6(4) . . . . ?
S1 C1 C10 C15 -53.3(5) . . . . ?
C2 C1 C10 S2 -172.4(3) . . . . ?
C14 C1 C10 S2 -54.0(5) . . . . ?
S1 C1 C10 S2 70.3(5) . . . . ?
C5 C9 C11 C12 172.6(4) . . . . ?
C8 C9 C11 C12 -5.8(8) . . . . ?
C5 C9 C11 C10 -7.7(6) . . . . ?
C8 C9 C11 C10 173.9(4) . . . . ?
C1 C10 C11 C9 40.5(6) . . . . ?
C15 C10 C11 C9 -78.3(5) . . . . ?
S2 C10 C11 C9 163.7(4) . . . . ?
C1 C10 C11 C12 -139.8(4) . . . . ?
C15 C10 C11 C12 101.4(5) . . . . ?
S2 C10 C11 C12 -16.5(5) . . . . ?
C9 C11 C12 C13 -167.0(5) . . . . ?
C10 C11 C12 C13 13.3(6) . . . . ?
C11 C12 C13 C22 169.5(4) . . . . ?
C11 C12 C13 S2 -3.0(5) . . . . ?
C3 C4 C16 C17 33.2(7) . . . . ?
S1 C4 C16 C17 -150.2(3) . . . . ?
C3 C4 C16 C21 -146.2(5) . . . . ?
S1 C4 C16 C21 30.4(5) . . . . ?
C21 C16 C17 C18 1.5(6) . . . . ?
C4 C16 C17 C18 -178.0(4) . . . . ?
C16 C17 C18 C19 0.1(6) . . . . ?
C17 C18 C19 C20 -1.2(7) . . . . ?
C18 C19 C20 C21 0.7(7) . . . . ?
C19 C20 C21 C16 0.9(7) . . . . ?
C17 C16 C21 C20 -2.0(6) . . . . ?
C4 C16 C21 C20 177.5(4) . . . . ?
C12 C13 C22 C26 -150.7(4) . . . . ?
S2 C13 C22 C26 21.5(5) . . . . ?
C12 C13 C22 C23 25.5(6) . . . . ?
S2 C13 C22 C23 -162.3(3) . . . . ?
C26 C22 C23 C24 3.4(5) . . . . ?
C13 C22 C23 C24 -173.0(4) . . . . ?
C22 C23 C24 N1 -0.3(6) . . . . ?
N1 C25 C26 C22 1.1(6) . . . . ?
C23 C22 C26 C25 -3.7(6) . . . . ?
C13 C22 C26 C25 172.6(4) . . . . ?
O1 C27 C28 C29 -5.4(7) . . . . ?
C30 C27 C28 C29 173.8(4) . . . . ?
C27 C28 C29 O2 2.9(7) . . . . ?
C27 C28 C29 C31 -178.0(4) . . . . ?
O1 C27 C30 F9 175.7(4) . . . . ?
C28 C27 C30 F9 -3.6(6) . . . . ?
O1 C27 C30 F7 -62.9(5) . . . . ?
C28 C27 C30 F7 117.8(4) . . . . ?
O1 C27 C30 F8 55.2(5) . . . . ?
C28 C27 C30 F8 -124.1(4) . . . . ?
O2 C29 C31 F12 -161.4(4) . . . . ?
C28 C29 C31 F12 19.4(7) . . . . ?
O2 C29 C31 F11 -38.9(5) . . . . ?
C28 C29 C31 F11 141.8(4) . . . . ?
O2 C29 C31 F10 78.4(5) . . . . ?
C28 C29 C31 F10 -100.9(4) . . . . ?
C23 C24 N1 C25 -2.5(5) . . . . ?
C23 C24 N1 Cu1 171.2(3) . . . . ?
C26 C25 N1 C24 2.1(5) . . . . ?
C26 C25 N1 Cu1 -171.7(3) . . . . ?
O2 Cu1 N1 C24 143.6(3) . . . . ?
O2 Cu1 N1 C24 -36.4(3) 3_665 . . . ?
O1 Cu1 N1 C24 -122.7(3) 3_665 . . . ?
O1 Cu1 N1 C24 57.3(3) . . . . ?
O2 Cu1 N1 C25 -42.9(3) . . . . ?
O2 Cu1 N1 C25 137.1(3) 3_665 . . . ?
O1 Cu1 N1 C25 50.9(3) 3_665 . . . ?
O1 Cu1 N1 C25 -129.1(3) . . . . ?
C28 C27 O1 Cu1 -6.2(6) . . . . ?
C30 C27 O1 Cu1 174.6(3) . . . . ?
O2 Cu1 O1 C27 14.0(3) . . . . ?
O2 Cu1 O1 C27 -166.0(3) 3_665 . . . ?
N1 Cu1 O1 C27 104.4(3) . . . . ?
N1 Cu1 O1 C27 -75.6(3) 3_665 . . . ?
C28 C29 O2 Cu1 13.0(6) . . . . ?
C31 C29 O2 Cu1 -166.1(3) . . . . ?
N1 Cu1 O2 C29 -108.5(3) . . . . ?
N1 Cu1 O2 C29 71.5(3) 3_665 . . . ?
O1 Cu1 O2 C29 162.9(3) 3_665 . . . ?
O1 Cu1 O2 C29 -17.1(3) . . . . ?
C3 C4 S1 C1 -9.5(4) . . . . ?
C16 C4 S1 C1 173.5(4) . . . . ?
C10 C1 S1 C4 136.1(4) . . . . ?
C2 C1 S1 C4 15.8(3) . . . . ?
C14 C1 S1 C4 -100.9(3) . . . . ?
C12 C13 S2 C10 -6.4(4) . . . . ?
C22 C13 S2 C10 -179.5(3) . . . . ?
C1 C10 S2 C13 133.0(4) . . . . ?
C11 C10 S2 C13 12.6(3) . . . . ?
C15 C10 S2 C13 -104.4(3) . . . . ?
